data_7215436
loop_
_publ_author_name
'Zeng, Rong-Hua'
'Peng, Guo'
'Qiu, Yong-Cai'
'Zheng, Sheng-Run'
'Li, Wei-Shan'
'Zhang, Wei-Xiong'
'Deng, Hong'
'Cai, Yue-Peng'

_publ_section_title
;
 Synthesis, crystal structures and properties of Ln(iii)--Cu(i)--Na(i) and
 Ln(iii)--Ag(i) heterometallic coordination polymers
;
_journal_issue 11
_journal_name_full CrystEngComm
_journal_page_first 3910
_journal_paper_doi 10.1039/c0ce00929f
_journal_volume 13
_journal_year 2011
_chemical_formula_moiety 'C14 H8 Ag N2 O8 Pr, H2 O'
_chemical_formula_sum 'C14 H10 Ag N2 O9 Pr'
_chemical_formula_weight 599.02
_chemical_name_systematic
;
?
;
_space_group_IT_number 15
_symmetry_cell_setting monoclinic
_symmetry_space_group_name_Hall '-C 2yc'
_symmetry_space_group_name_H-M 'C 1 2/c 1'
_atom_sites_solution_hydrogens geom
_atom_sites_solution_primary direct
_atom_sites_solution_secondary difmap
_audit_creation_method SHELXL-97
_cell_angle_alpha 90.00
_cell_angle_beta 108.9000(10)
_cell_angle_gamma 90.00
_cell_formula_units_Z 8
_cell_length_a 21.814(2)
_cell_length_b 9.3193(8)
_cell_length_c 17.3133(16)
_cell_measurement_reflns_used 2621
_cell_measurement_temperature 296(2)
_cell_measurement_theta_max 27.03
_cell_measurement_theta_min 2.40
_cell_volume 3329.9(5)
_computing_cell_refinement 'Bruker SMART'
_computing_data_collection 'Bruker SMART'
_computing_data_reduction 'Bruker SAINT'
_computing_molecular_graphics 'Bruker SHELXTL'
_computing_publication_material 'Bruker SHELXTL'
_computing_structure_refinement 'Bruker SHELXTL'
_computing_structure_solution 'Bruker SHELXTL'
_diffrn_ambient_temperature 296(2)
_diffrn_measured_fraction_theta_full 0.951
_diffrn_measured_fraction_theta_max 0.951
_diffrn_measurement_device_type 'Bruker AXS SMART APEX CCD diffractometer'
_diffrn_measurement_method '\w scans'
_diffrn_radiation_monochromator graphite
_diffrn_radiation_source 'fine-focus sealed tube'
_diffrn_radiation_type MoK\a
_diffrn_radiation_wavelength 0.71073
_diffrn_reflns_av_R_equivalents 0.0366
_diffrn_reflns_av_sigmaI/netI 0.0467
_diffrn_reflns_limit_h_max 28
_diffrn_reflns_limit_h_min -28
_diffrn_reflns_limit_k_max 10
_diffrn_reflns_limit_k_min -12
_diffrn_reflns_limit_l_max 15
_diffrn_reflns_limit_l_min -22
_diffrn_reflns_number 10230
_diffrn_reflns_theta_full 28.19
_diffrn_reflns_theta_max 28.19
_diffrn_reflns_theta_min 1.97
_diffrn_standards_number 0
_exptl_absorpt_coefficient_mu 4.122
_exptl_absorpt_correction_T_max 0.5080
_exptl_absorpt_correction_T_min 0.4507
_exptl_absorpt_correction_type multi-scan
_exptl_absorpt_process_details SADABS
_exptl_crystal_colour colourless
_exptl_crystal_density_diffrn 2.390
_exptl_crystal_density_method 'not measured'
_exptl_crystal_description block
_exptl_crystal_F_000 2288
_exptl_crystal_size_max 0.23
_exptl_crystal_size_mid 0.21
_exptl_crystal_size_min 0.19
_refine_diff_density_max 1.331
_refine_diff_density_min -1.117
_refine_diff_density_rms 0.139
_refine_ls_extinction_method none
_refine_ls_goodness_of_fit_ref 1.006
_refine_ls_hydrogen_treatment mixed
_refine_ls_matrix_type full
_refine_ls_number_parameters 252
_refine_ls_number_reflns 3911
_refine_ls_number_restraints 3
_refine_ls_restrained_S_all 1.006
_refine_ls_R_factor_all 0.0491
_refine_ls_R_factor_gt 0.0328
_refine_ls_shift/su_max 0.026
_refine_ls_shift/su_mean 0.002
_refine_ls_structure_factor_coef Fsqd
_refine_ls_weighting_details 'calc w=1/[\s^2^(Fo^2^)+(0.0187P)^2^+12.7951P] where P=(Fo^2^+2Fc^2^)/3'
_refine_ls_weighting_scheme calc
_refine_ls_wR_factor_gt 0.0599
_refine_ls_wR_factor_ref 0.0660
_reflns_number_gt 3036
_reflns_number_total 3911
_reflns_threshold_expression >2sigma(I)
_cod_data_source_file c0ce00929f.txt
_cod_data_source_block 8
_cod_depositor_comments
;
The following automatic conversions were performed:

'_symmetry_cell_setting' value 'Monoclinic' changed to 'monoclinic'
according to
/usr/data/users/saulius/automatic-downloads/retrospective/RSC/lib/dictionaries/cif_core.dic
dictionary named 'cif_core.dic' version 2.4.2 from 2011-04-26.

Automatic conversion script
Id: cif_fix_values 2281 2013-09-26 08:29:07Z andrius 
;
_cod_original_cell_volume 3329.8(5)
_cod_original_sg_symbol_H-M C2/c
_cod_database_code 7215436

loop_
_symmetry_equiv_pos_as_xyz
'x, y, z'
'-x, y, -z+1/2'
'x+1/2, y+1/2, z'
'-x+1/2, y+1/2, -z+1/2'
'-x, -y, -z'
'x, -y, z-1/2'
'-x+1/2, -y+1/2, -z'
'x+1/2, -y+1/2, z-1/2'

loop_
_atom_site_label
_atom_site_type_symbol
_atom_site_fract_x
_atom_site_fract_y
_atom_site_fract_z
_atom_site_U_iso_or_equiv
_atom_site_adp_type
_atom_site_occupancy
_atom_site_symmetry_multiplicity
_atom_site_calc_flag
_atom_site_refinement_flags
Pr1 Pr 0.013335(12) 0.68501(3) 1.073498(15) 0.02114(7) Uani 1 1 d .
Ag2 Ag 0.17288(2) 0.93339(6) 0.64002(3) 0.06422(17) Uani 1 1 d .
O2 O 0.03654(17) 0.7199(3) 0.9438(2) 0.0354(8) Uani 1 1 d .
N2 N 0.2330(2) 0.9534(5) 0.5616(3) 0.0437(12) Uani 1 1 d .
C1 C 0.0391(2) 0.6474(5) 0.8842(3) 0.0259(10) Uani 1 1 d .
C2 C 0.0750(2) 0.7150(5) 0.8321(3) 0.0231(10) Uani 1 1 d .
C6 C 0.1028(3) 0.6311(6) 0.7867(3) 0.0389(13) Uani 1 1 d .
H6 H 0.0995 0.5317 0.7875 0.047 Uiso 1 1 calc R
C3 C 0.0814(3) 0.8613(5) 0.8277(4) 0.0465(15) Uani 1 1 d .
H3 H 0.0640 0.9222 0.8578 0.056 Uiso 1 1 calc R
C11 C 0.3274(3) 0.8817(6) 0.5324(4) 0.0457(15) Uani 1 1 d .
H11 H 0.3617 0.8175 0.5421 0.055 Uiso 1 1 calc R
C8 C 0.2661(3) 1.0714(8) 0.4602(4) 0.067(2) Uani 1 1 d .
H8 H 0.2579 1.1412 0.4197 0.081 Uiso 1 1 calc R
C12 C 0.2835(3) 0.8677(7) 0.5740(4) 0.0519(16) Uani 1 1 d .
H12 H 0.2896 0.7947 0.6124 0.062 Uiso 1 1 calc R
C7 C 0.2231(3) 1.0507(8) 0.5032(4) 0.072(2) Uani 1 1 d .
H7 H 0.1860 1.1073 0.4906 0.087 Uiso 1 1 calc R
N1 N 0.1400(2) 0.8372(5) 0.7342(3) 0.0415(11) Uani 1 1 d .
C5 C 0.1353(3) 0.6955(6) 0.7408(3) 0.0408(13) Uani 1 1 d .
H5 H 0.1552 0.6372 0.7124 0.049 Uiso 1 1 calc R
C4 C 0.1135(3) 0.9162(6) 0.7785(4) 0.0592(19) Uani 1 1 d .
H4 H 0.1170 1.0154 0.7760 0.071 Uiso 1 1 calc R
C10 C 0.3739(2) 1.0220(5) 0.4429(3) 0.0270(10) Uani 1 1 d .
C9 C 0.3206(2) 0.9887(5) 0.4776(3) 0.0298(11) Uani 1 1 d .
O1 O 0.01644(16) 0.5248(3) 0.8646(2) 0.0330(8) Uani 1 1 d .
O3 O 0.42595(14) 0.9513(3) 0.46775(19) 0.0294(7) Uani 1 1 d .
O4 O 0.36679(16) 1.1236(4) 0.3936(2) 0.0378(9) Uani 1 1 d .
O7 O -0.05787(15) 0.7679(3) 1.15447(19) 0.0300(8) Uani 1 1 d .
C14 C -0.0364(2) 0.7490(5) 1.2303(3) 0.0245(10) Uani 1 1 d .
O8 O -0.07005(15) 0.7317(3) 1.27666(19) 0.0284(7) Uani 1 1 d .
O5 O -0.06059(15) 0.8738(3) 0.9928(2) 0.0294(7) Uani 1 1 d .
O1W O 0.7963(2) 0.8035(6) 0.2568(3) 0.0690(13) Uani 1 1 d D
C13 C -0.0356(2) 0.9844(5) 0.9752(3) 0.0258(10) Uani 1 1 d .
O6 O -0.06326(15) 1.0736(3) 0.92023(19) 0.0295(7) Uani 1 1 d .
H1W H 0.826(6) 0.751(13) 0.252(8) 0.37(11) Uiso 1 1 d D
H2W H 0.788(4) 0.775(9) 0.298(3) 0.12(4) Uiso 1 1 d D

loop_
_atom_site_aniso_label
_atom_site_aniso_U_11
_atom_site_aniso_U_22
_atom_site_aniso_U_33
_atom_site_aniso_U_23
_atom_site_aniso_U_13
_atom_site_aniso_U_12
Pr1 0.02908(13) 0.01848(12) 0.02278(12) -0.00046(11) 0.01797(10) -0.00176(11)
Ag2 0.0461(3) 0.1014(4) 0.0611(3) 0.0385(3) 0.0394(3) 0.0102(3)
O2 0.059(2) 0.0280(19) 0.0329(19) 0.0006(15) 0.0335(18) -0.0027(16)
N2 0.039(3) 0.060(3) 0.044(3) 0.016(2) 0.030(2) 0.004(2)
C1 0.031(3) 0.027(3) 0.025(2) 0.0056(19) 0.017(2) 0.001(2)
C2 0.031(2) 0.022(2) 0.021(2) 0.0006(18) 0.0149(19) -0.0047(19)
C6 0.053(3) 0.027(3) 0.051(3) -0.009(2) 0.037(3) -0.013(2)
C3 0.067(4) 0.023(3) 0.076(4) 0.004(3) 0.060(4) 0.004(3)
C11 0.030(3) 0.052(3) 0.061(4) 0.026(3) 0.024(3) 0.010(3)
C8 0.059(4) 0.089(5) 0.076(5) 0.059(4) 0.053(4) 0.040(4)
C12 0.035(3) 0.067(4) 0.062(4) 0.034(3) 0.026(3) 0.008(3)
C7 0.062(4) 0.089(5) 0.088(5) 0.050(4) 0.054(4) 0.039(4)
N1 0.047(3) 0.039(3) 0.051(3) 0.015(2) 0.034(2) 0.004(2)
C5 0.052(3) 0.045(3) 0.040(3) -0.009(3) 0.034(3) -0.006(3)
C4 0.088(5) 0.029(3) 0.095(5) 0.017(3) 0.076(4) 0.010(3)
C10 0.031(3) 0.028(3) 0.026(2) -0.003(2) 0.016(2) -0.002(2)
C9 0.026(2) 0.035(3) 0.033(3) 0.006(2) 0.015(2) 0.001(2)
O1 0.047(2) 0.0263(19) 0.0333(19) 0.0000(15) 0.0241(16) -0.0102(16)
O3 0.0256(17) 0.0302(18) 0.0372(19) -0.0025(15) 0.0167(15) -0.0008(15)
O4 0.0330(19) 0.047(2) 0.039(2) 0.0150(17) 0.0196(17) 0.0037(16)
O7 0.0339(18) 0.0361(19) 0.0249(17) 0.0015(14) 0.0165(15) 0.0060(15)
C14 0.037(3) 0.015(2) 0.027(3) -0.0025(18) 0.017(2) 0.0028(19)
O8 0.0306(17) 0.0328(19) 0.0304(18) -0.0001(14) 0.0216(15) 0.0020(14)
O5 0.0300(18) 0.0247(17) 0.0373(19) 0.0068(15) 0.0162(16) -0.0041(14)
O1W 0.056(3) 0.082(4) 0.070(3) 0.017(3) 0.022(3) 0.006(3)
C13 0.035(3) 0.022(2) 0.025(2) -0.0056(19) 0.016(2) -0.003(2)
O6 0.0342(18) 0.0222(17) 0.0304(18) 0.0028(14) 0.0082(15) -0.0039(14)

loop_
_atom_type_symbol
_atom_type_description
_atom_type_scat_dispersion_real
_atom_type_scat_dispersion_imag
_atom_type_scat_source
C C 0.0033 0.0016 'International Tables Vol C Tables 4.2.6.8 and 6.1.1.4'
H H 0.0000 0.0000 'International Tables Vol C Tables 4.2.6.8 and 6.1.1.4'
N N 0.0061 0.0033 'International Tables Vol C Tables 4.2.6.8 and 6.1.1.4'
O O 0.0106 0.0060 'International Tables Vol C Tables 4.2.6.8 and 6.1.1.4'
Ag Ag -0.8971 1.1015 'International Tables Vol C Tables 4.2.6.8 and 6.1.1.4'
Pr Pr -0.2180 2.8214 'International Tables Vol C Tables 4.2.6.8 and 6.1.1.4'

loop_
_geom_angle_atom_site_label_1
_geom_angle_atom_site_label_2
_geom_angle_atom_site_label_3
_geom_angle
_geom_angle_site_symmetry_1
_geom_angle_site_symmetry_3
O1 Pr1 O2 132.15(11) 5_567 .
O1 Pr1 O6 152.76(11) 5_567 5_577
O2 Pr1 O6 72.88(11) . 5_577
O1 Pr1 O5 127.06(11) 5_567 .
O2 Pr1 O5 71.55(11) . .
O6 Pr1 O5 65.15(10) 5_577 .
O1 Pr1 O3 70.46(11) 5_567 8_466
O2 Pr1 O3 74.70(11) . 8_466
O6 Pr1 O3 134.92(10) 5_577 8_466
O5 Pr1 O3 75.40(11) . 8_466
O1 Pr1 O8 78.24(10) 5_567 2_557
O2 Pr1 O8 137.12(11) . 2_557
O6 Pr1 O8 74.77(10) 5_577 2_557
O5 Pr1 O8 117.93(11) . 2_557
O3 Pr1 O8 146.92(10) 8_466 2_557
O1 Pr1 O7 72.51(11) 5_567 .
O2 Pr1 O7 143.63(11) . .
O6 Pr1 O7 92.20(11) 5_577 .
O5 Pr1 O7 72.09(10) . .
O3 Pr1 O7 95.80(10) 8_466 .
O8 Pr1 O7 64.01(10) 2_557 .
O1 Pr1 O4 97.04(12) 5_567 4_546
O2 Pr1 O4 74.73(12) . 4_546
O6 Pr1 O4 77.92(11) 5_577 4_546
O5 Pr1 O4 135.58(11) . 4_546
O3 Pr1 O4 121.88(10) 8_466 4_546
O8 Pr1 O4 71.58(10) 2_557 4_546
O7 Pr1 O4 135.54(11) . 4_546
O1 Pr1 O3 72.37(10) 5_567 4_546
O2 Pr1 O3 67.25(10) . 4_546
O6 Pr1 O3 119.01(10) 5_577 4_546
O5 Pr1 O3 133.67(10) . 4_546
O3 Pr1 O3 74.18(10) 8_466 4_546
O8 Pr1 O3 106.58(10) 2_557 4_546
O7 Pr1 O3 144.83(10) . 4_546
O4 Pr1 O3 48.59(10) 4_546 4_546
O1 Pr1 C10 88.79(12) 5_567 4_546
O2 Pr1 C10 64.12(12) . 4_546
O6 Pr1 C10 95.83(12) 5_577 4_546
O5 Pr1 C10 135.33(11) . 4_546
O3 Pr1 C10 97.31(12) 8_466 4_546
O8 Pr1 C10 92.35(11) 2_557 4_546
O7 Pr1 C10 152.00(11) . 4_546
O4 Pr1 C10 24.57(11) 4_546 4_546
O3 Pr1 C10 25.01(11) 4_546 4_546
N2 Ag2 N1 155.89(17) . .
C1 O2 Pr1 139.0(3) . .
C7 N2 C12 117.4(5) . .
C7 N2 Ag2 123.5(4) . .
C12 N2 Ag2 119.0(4) . .
O2 C1 O1 126.8(4) . .
O2 C1 C2 116.0(4) . .
O1 C1 C2 117.1(4) . .
C3 C2 C6 117.3(4) . .
C3 C2 C1 121.9(4) . .
C6 C2 C1 120.8(4) . .
C5 C6 C2 119.4(5) . .
C5 C6 H6 120.3 . .
C2 C6 H6 120.3 . .
C4 C3 C2 119.2(5) . .
C4 C3 H3 120.4 . .
C2 C3 H3 120.4 . .
C9 C11 C12 120.0(5) . .
C9 C11 H11 120.0 . .
C12 C11 H11 120.0 . .
C9 C8 C7 119.7(5) . .
C9 C8 H8 120.2 . .
C7 C8 H8 120.2 . .
N2 C12 C11 122.8(5) . .
N2 C12 H12 118.6 . .
C11 C12 H12 118.6 . .
N2 C7 C8 122.2(5) . .
N2 C7 H7 118.9 . .
C8 C7 H7 118.9 . .
C4 N1 C5 116.2(4) . .
C4 N1 Ag2 121.1(4) . .
C5 N1 Ag2 121.7(3) . .
N1 C5 C6 123.8(5) . .
N1 C5 H5 118.1 . .
C6 C5 H5 118.1 . .
N1 C4 C3 124.2(5) . .
N1 C4 H4 117.9 . .
C3 C4 H4 117.9 . .
O4 C10 O3 121.7(4) . .
O4 C10 C9 119.2(4) . .
O3 C10 C9 118.9(4) . .
O4 C10 Pr1 58.2(2) . 4_556
O3 C10 Pr1 67.6(2) . 4_556
C9 C10 Pr1 155.8(3) . 4_556
C11 C9 C8 117.4(5) . .
C11 C9 C10 120.6(4) . .
C8 C9 C10 121.7(4) . .
C1 O1 Pr1 139.4(3) . 5_567
C10 O3 Pr1 153.8(3) . 8_565
C10 O3 Pr1 87.4(3) . 4_556
Pr1 O3 Pr1 105.82(10) 8_565 4_556
C10 O4 Pr1 97.3(3) . 4_556
C14 O7 Pr1 116.7(3) . .
O7 C14 O8 125.9(4) . .
O7 C14 C14 117.0(5) . 2_557
O8 C14 C14 117.2(5) . 2_557
C14 O8 Pr1 118.9(3) . 2_557
C13 O5 Pr1 117.8(3) . .
H1W O1W H2W 107.1(18) . .
O5 C13 O6 126.0(4) . .
O5 C13 C13 117.4(5) . 5_577
O6 C13 C13 116.6(5) . 5_577
C13 O6 Pr1 117.9(3) . 5_577

loop_
_geom_bond_atom_site_label_1
_geom_bond_atom_site_label_2
_geom_bond_distance
_geom_bond_site_symmetry_2
Pr1 O1 2.417(3) 5_567
Pr1 O2 2.478(3) .
Pr1 O6 2.486(3) 5_577
Pr1 O5 2.488(3) .
Pr1 O3 2.518(3) 8_466
Pr1 O8 2.524(3) 2_557
Pr1 O7 2.527(3) .
Pr1 O4 2.555(3) 4_546
Pr1 O3 2.760(3) 4_546
Pr1 C10 2.983(5) 4_546
Ag2 N2 2.179(4) .
Ag2 N1 2.176(4) .
O2 C1 1.250(5) .
N2 C7 1.322(7) .
N2 C12 1.321(7) .
C1 O1 1.248(5) .
C1 C2 1.509(6) .
C2 C3 1.376(6) .
C2 C6 1.380(6) .
C6 C5 1.363(7) .
C6 H6 0.9300 .
C3 C4 1.366(7) .
C3 H3 0.9300 .
C11 C9 1.352(7) .
C11 C12 1.378(7) .
C11 H11 0.9300 .
C8 C9 1.365(7) .
C8 C7 1.389(8) .
C8 H8 0.9300 .
C12 H12 0.9300 .
C7 H7 0.9300 .
N1 C4 1.323(7) .
N1 C5 1.332(6) .
C5 H5 0.9300 .
C4 H4 0.9300 .
C10 O4 1.250(5) .
C10 O3 1.262(5) .
C10 C9 1.503(6) .
C10 Pr1 2.983(5) 4_556
O1 Pr1 2.417(3) 5_567
O3 Pr1 2.518(3) 8_565
O3 Pr1 2.760(3) 4_556
O4 Pr1 2.555(3) 4_556
O7 C14 1.256(5) .
C14 O8 1.262(5) .
C14 C14 1.510(9) 2_557
O8 Pr1 2.524(3) 2_557
O5 C13 1.250(5) .
O1W H1W 0.84(13) .
O1W H2W 0.839(10) .
C13 O6 1.260(5) .
C13 C13 1.538(9) 5_577
O6 Pr1 2.486(3) 5_577
